data_7125385
loop_
_publ_author_name
'Hong, Seong-Jin'
'Dutta, Ranjan'
'Kumar, Ravi'
'He, Qing'
'Lynch, Vincent M.'
'Sessler, Jonathan L.'
'Lee, Chang-Hee'

_publ_section_title
;
 meso-Alkylidenyl dibenzihexaphyrins: synthesis and protonation studies.
;
_journal_issue 65
_journal_name_full 'Chemical communications (Cambridge, England)'
_journal_page_first 9693
_journal_page_last 9696
_journal_paper_doi 10.1039/c9cc04607k
_journal_volume 55
_journal_year 2019
_chemical_formula_moiety 'C52 H30 N2 O4 S, C H Cl3'
_chemical_formula_sum 'C53 H31 Cl3 N2 O4 S'
_chemical_formula_weight 898.21
_space_group_crystal_system triclinic
_space_group_IT_number 2
_space_group_name_Hall '-P 1'
_space_group_name_H-M_alt 'P -1'
_atom_sites_solution_hydrogens geom
_audit_creation_date 2019-06-06
_audit_creation_method
;
Olex2 1.2
(compiled 2018.05.29 svn.r3508 for OlexSys, GUI svn.r5506)
;
_audit_update_record
;
2019-06-06 deposited with the CCDC.	2019-07-22 downloaded from the CCDC.
;
_cell_angle_alpha 109.732(6)
_cell_angle_beta 92.669(5)
_cell_angle_gamma 92.147(5)
_cell_formula_units_Z 2
_cell_length_a 11.9568(7)
_cell_length_b 12.3682(8)
_cell_length_c 14.6936(10)
_cell_measurement_reflns_used 6512
_cell_measurement_temperature 100.00(10)
_cell_measurement_theta_max 75.1020
_cell_measurement_theta_min 3.1610
_cell_volume 2039.9(2)
_computing_cell_refinement 'CrysAlisPro 1.171.38.43f (Rigaku OD, 2015)'
_computing_data_collection 'CrysAlisPro 1.171.38.43f (Rigaku OD, 2015)'
_computing_data_reduction 'CrysAlisPro 1.171.38.43f (Rigaku OD, 2015)'
_computing_molecular_graphics 'Olex2 (Dolomanov et al., 2009)'
_computing_publication_material 'Olex2 (Dolomanov et al., 2009)'
_computing_structure_refinement 'ShelXL (Sheldrick, 2015)'
_computing_structure_solution 'SHELXT 2014/5 (Sheldrick, 2014)'
_diffrn_ambient_environment N~2~
_diffrn_ambient_temperature 100.00(10)
_diffrn_detector 'CCD plate'
_diffrn_detector_area_resol_mean 5.2940
_diffrn_detector_type AtlasS2
_diffrn_measured_fraction_theta_full 0.980
_diffrn_measured_fraction_theta_max 0.941
_diffrn_measurement_details
;
List of Runs (angles in degrees, time in seconds):

  # Type    Start    End  Width  t~exp~   \w     \q     \k     \f   Frames
#--------------------------------------------------------------------------
  1  \w    -65.00  30.00   1.00   10.00    --  -42.42  38.00  60.00   95
  2  \w    -69.00  28.00   1.00   10.00    --  -42.42  57.00 -90.00   97
  3  \w   -113.00 -16.00   1.00   10.00    --  -42.42 -57.00 120.00   97
  4  \w      1.00  82.00   1.00   10.00    --   42.42 -99.00  60.00   81
  5  \w     80.00 178.00   1.00   30.00    --  111.00  77.00 120.00   98
  6  \w     94.00 178.00   1.00   30.00    --  111.00 125.00   0.00   84
  7  \w     37.00 142.00   1.00   30.00    --  111.00 -77.00  30.00  105
  8  \w     40.00 135.00   1.00   30.00    --  111.00 -45.00 -30.00   95
  9  \w     83.00 178.00   1.00   30.00    --  111.00  61.00  60.00   95
 10  \w     30.00 109.00   1.00   30.00    --  111.00 -94.00 -60.00   79
 11  \w     39.00 121.00   1.00   30.00    --  111.00-125.00-120.00   82
 12  \w     87.00 178.00   1.00   30.00    --  111.00  45.00  90.00   91
 13  \w     87.00 178.00   1.00   30.00    --  111.00  45.00-180.00   91
 14  \w   -113.00 -16.00   1.00   10.00    --  -42.42 -57.00 -60.00   97
 15  \w   -113.00 -16.00   1.00   10.00    --  -42.42 -57.00-150.00   97
 16  \w    -65.00  30.00   1.00   10.00    --  -42.42  38.00-180.00   95
 17  \w   -116.00 -11.00   1.00   10.00    --  -42.42 -77.00  30.00  105
 18  \w     87.00 132.00   1.00   30.00    --  111.00  30.00 -30.00   45
;
_diffrn_measurement_device 'four-circle diffractometer'
_diffrn_measurement_device_type 'SuperNova, Dual, Cu at zero, AtlasS2'
_diffrn_measurement_method '\w scans'
_diffrn_orient_matrix_type 'CrysAlisPro convention (1999,Acta A55,543-557)'
_diffrn_orient_matrix_UB_11 0.1106269000
_diffrn_orient_matrix_UB_12 0.0560264000
_diffrn_orient_matrix_UB_13 -0.0171333000
_diffrn_orient_matrix_UB_21 0.0276404000
_diffrn_orient_matrix_UB_22 -0.1153124000
_diffrn_orient_matrix_UB_23 -0.0754066000
_diffrn_orient_matrix_UB_31 -0.0607290000
_diffrn_orient_matrix_UB_32 0.0336305000
_diffrn_orient_matrix_UB_33 -0.0804766000
_diffrn_radiation_monochromator mirror
_diffrn_radiation_probe x-ray
_diffrn_radiation_type CuK\a
_diffrn_radiation_wavelength 1.54184
_diffrn_reflns_av_R_equivalents 0.0835
_diffrn_reflns_av_unetI/netI 0.1040
_diffrn_reflns_Laue_measured_fraction_full 0.980
_diffrn_reflns_Laue_measured_fraction_max 0.941
_diffrn_reflns_limit_h_max 14
_diffrn_reflns_limit_h_min -14
_diffrn_reflns_limit_k_max 15
_diffrn_reflns_limit_k_min -15
_diffrn_reflns_limit_l_max 17
_diffrn_reflns_limit_l_min -18
_diffrn_reflns_number 18981
_diffrn_reflns_point_group_measured_fraction_full 0.980
_diffrn_reflns_point_group_measured_fraction_max 0.941
_diffrn_reflns_theta_full 67.684
_diffrn_reflns_theta_max 75.890
_diffrn_reflns_theta_min 3.202
_diffrn_source 'micro-focus sealed X-ray tube'
_diffrn_source_type 'SuperNova (Cu) X-ray Source'
_exptl_absorpt_coefficient_mu 2.945
_exptl_absorpt_correction_T_max 1.00000
_exptl_absorpt_correction_T_min 0.61706
_exptl_absorpt_correction_type multi-scan
_exptl_absorpt_process_details
;
CrysAlisPro 1.171.38.43f (Rigaku Oxford Diffraction, 2015)
Empirical absorption correction using spherical harmonics,
 implemented in SCALE3 ABSPACK scaling algorithm.
;
_exptl_crystal_colour brown
_exptl_crystal_density_diffrn 1.462
_exptl_crystal_description block
_exptl_crystal_F_000 924
_exptl_crystal_size_max 0.54
_exptl_crystal_size_mid 0.32
_exptl_crystal_size_min 0.31
_refine_diff_density_max 0.623
_refine_diff_density_min -1.112
_refine_diff_density_rms 0.107
_refine_ls_extinction_method none
_refine_ls_goodness_of_fit_ref 1.085
_refine_ls_hydrogen_treatment constr
_refine_ls_matrix_type full
_refine_ls_number_parameters 568
_refine_ls_number_reflns 8001
_refine_ls_number_restraints 0
_refine_ls_restrained_S_all 1.085
_refine_ls_R_factor_all 0.1232
_refine_ls_R_factor_gt 0.0885
_refine_ls_shift/su_max 0.001
_refine_ls_shift/su_mean 0.000
_refine_ls_structure_factor_coef Fsqd
_refine_ls_weighting_details 'w=1/[\s^2^(Fo^2^)+(0.0836P)^2^+9.6739P] where P=(Fo^2^+2Fc^2^)/3'
_refine_ls_weighting_scheme calc
_refine_ls_wR_factor_gt 0.2358
_refine_ls_wR_factor_ref 0.2528
_reflns_Friedel_coverage 0.000
_reflns_number_gt 6012
_reflns_number_total 8001
_reflns_threshold_expression 'I > 2\s(I)'
_cod_data_source_file c9cc04607k2.cif
_cod_data_source_block Compound7
_cod_database_code 7125385
_shelx_shelxl_version_number 2017/1
_chemical_oxdiff_formula C50H80N8O4F20Cl3
_shelx_space_group_comment
;
The symmetry employed for this shelxl refinement is uniquely defined
by the following loop, which should always be used as a source of
symmetry information in preference to the above space-group names.
They are only intended as comments.
;
_reflns_odcompleteness_completeness 99.06
_reflns_odcompleteness_iscentric 1
_reflns_odcompleteness_theta 68.13
_olex2_refinement_description
;
1. Fixed Uiso
 At 1.2 times of:
  All C(H) groups, All N(H) groups
2.a Ternary CH refined with riding coordinates:
 C52(H52)
2.b Aromatic/amide H refined with riding coordinates:
 N1(H1), N2(H2), C3(H3), C4(H4), C6(H6), C7(H7), C10(H10), C11(H11), C15(H15),
 C16(H16), C20(H20), C21(H21), C26(H26), C27(H27), C28(H28), C29(H29), C35(H35),
  C36(H36), C37(H37), C38(H38), C41(H41), C42(H42), C43(H43), C44(H44),
 C45(H45), C47(H47), C48(H48), C49(H49), C50(H50), C51(H51)
;
_olex2_submission_special_instructions 'No special instructions were received'
_oxdiff_exptl_absorpt_empirical_details
;
Empirical correction (ABSPACK) includes:
- Absorption correction using spherical harmonics
- Frame scaling
;
_oxdiff_exptl_absorpt_empirical_full_max 1.785
_oxdiff_exptl_absorpt_empirical_full_min 0.181

loop_
_space_group_symop_operation_xyz
'x, y, z'
'-x, -y, -z'

loop_
_atom_site_label
_atom_site_type_symbol
_atom_site_fract_x
_atom_site_fract_y
_atom_site_fract_z
_atom_site_U_iso_or_equiv
_atom_site_adp_type
_atom_site_occupancy
_atom_site_site_symmetry_order
_atom_site_calc_flag
_atom_site_refinement_flags_posn
C1 C 0.4850(4) 0.9431(4) 0.8393(3) 0.0222(10) Uani 1 1 d .
N1 N 0.3429(3) 0.8030(3) 0.8503(3) 0.0241(9) Uani 1 1 d .
H1 H 0.369666 0.745612 0.804430 0.029 Uiso 1 1 calc R
O1 O 0.4145(3) 1.1941(3) 0.9539(3) 0.0294(8) Uani 1 1 d .
S1 S 0.35212(10) 0.54363(10) 0.79551(9) 0.0258(3) Uani 1 1 d .
C2 C 0.5364(4) 0.8400(4) 0.7719(3) 0.0244(10) Uani 1 1 d .
N2 N 0.5163(4) 0.4400(4) 0.6401(3) 0.0256(9) Uani 1 1 d .
H2 H 0.480803 0.503717 0.662975 0.031 Uiso 1 1 calc R
O2 O 0.7062(3) 0.9980(3) 0.7675(3) 0.0424(11) Uani 1 1 d .
C3 C 0.5230(4) 0.8137(4) 0.6719(4) 0.0262(10) Uani 1 1 d .
H3 H 0.484294 0.863598 0.645995 0.031 Uiso 1 1 calc R
O3 O 0.8029(3) 0.7433(3) 0.5797(3) 0.0359(9) Uani 1 1 d .
C4 C 0.5660(4) 0.7150(4) 0.6103(3) 0.0263(11) Uani 1 1 d .
H4 H 0.555700 0.696996 0.542142 0.032 Uiso 1 1 calc R
C4AA C 0.3378(4) 0.1895(4) 0.6540(4) 0.0263(11) Uani 1 1 d .
O4 O 0.7638(4) 0.3409(3) 0.4088(3) 0.0419(10) Uani 1 1 d .
C5 C 0.6240(4) 0.6421(4) 0.6473(3) 0.0237(10) Uani 1 1 d .
C6 C 0.6362(4) 0.6679(4) 0.7475(3) 0.0254(10) Uani 1 1 d .
H6 H 0.675036 0.618173 0.773446 0.030 Uiso 1 1 calc R
C7 C 0.5919(4) 0.7659(4) 0.8092(3) 0.0254(10) Uani 1 1 d .
H7 H 0.599448 0.782444 0.877314 0.030 Uiso 1 1 calc R
C8 C 0.6669(4) 0.5327(4) 0.5819(3) 0.0244(10) Uani 1 1 d .
C9 C 0.6159(4) 0.4313(4) 0.5930(3) 0.0243(10) Uani 1 1 d .
C10 C 0.6448(4) 0.3170(4) 0.5715(3) 0.0265(11) Uani 1 1 d .
H10 H 0.709305 0.284839 0.539769 0.032 Uiso 1 1 calc R
C11 C 0.5634(4) 0.2587(4) 0.6042(4) 0.0275(11) Uani 1 1 d .
H11 H 0.563035 0.180138 0.599330 0.033 Uiso 1 1 calc R
C12 C 0.4814(4) 0.3364(4) 0.6459(3) 0.0254(10) Uani 1 1 d .
C13 C 0.3772(4) 0.3130(4) 0.6825(3) 0.0235(10) Uani 1 1 d .
C14 C 0.3127(4) 0.3959(4) 0.7412(4) 0.0257(10) Uani 1 1 d .
C15 C 0.2001(4) 0.3767(4) 0.7646(4) 0.0264(10) Uani 1 1 d .
H15 H 0.163572 0.302235 0.745738 0.032 Uiso 1 1 calc R
C16 C 0.1497(4) 0.4733(4) 0.8160(3) 0.0253(10) Uani 1 1 d .
H16 H 0.074870 0.471495 0.834717 0.030 Uiso 1 1 calc R
C17 C 0.2178(4) 0.5782(4) 0.8397(3) 0.0241(10) Uani 1 1 d .
C18 C 0.1850(4) 0.6886(4) 0.8858(4) 0.0255(10) Uani 1 1 d .
C19 C 0.2521(4) 0.7934(4) 0.8998(3) 0.0230(10) Uani 1 1 d .
C20 C 0.2381(4) 0.9029(4) 0.9666(4) 0.0289(11) Uani 1 1 d .
H20 H 0.181533 0.922438 1.011772 0.035 Uiso 1 1 calc R
C21 C 0.3204(4) 0.9774(4) 0.9554(4) 0.0276(11) Uani 1 1 d .
H21 H 0.329905 1.057324 0.991510 0.033 Uiso 1 1 calc R
C22 C 0.3880(4) 0.9159(4) 0.8819(3) 0.0224(10) Uani 1 1 d .
C23 C 0.5347(4) 1.0514(4) 0.8526(3) 0.0236(10) Uani 1 1 d .
C24 C 0.4961(4) 1.1663(4) 0.9045(3) 0.0247(10) Uani 1 1 d .
C25 C 0.5752(4) 1.2523(4) 0.8882(4) 0.0271(11) Uani 1 1 d .
C26 C 0.5706(5) 1.3706(5) 0.9178(4) 0.0378(13) Uani 1 1 d .
H26 H 0.510101 1.407886 0.952988 0.045 Uiso 1 1 calc R
C27 C 0.6568(6) 1.4334(5) 0.8949(5) 0.0420(15) Uani 1 1 d .
H27 H 0.655585 1.514848 0.914636 0.050 Uiso 1 1 calc R
C28 C 0.7455(5) 1.3773(5) 0.8428(4) 0.0368(13) Uani 1 1 d .
H28 H 0.804534 1.421419 0.828546 0.044 Uiso 1 1 calc R
C29 C 0.7484(5) 1.2583(5) 0.8118(4) 0.0346(12) Uani 1 1 d .
H29 H 0.808111 1.220524 0.775723 0.042 Uiso 1 1 calc R
C30 C 0.6622(4) 1.1959(4) 0.8346(4) 0.0271(11) Uani 1 1 d .
C31 C 0.6417(4) 1.0701(5) 0.8111(4) 0.0303(11) Uani 1 1 d .
C32 C 0.7483(4) 0.5370(4) 0.5196(3) 0.0245(10) Uani 1 1 d .
C33 C 0.8131(4) 0.6450(5) 0.5259(4) 0.0275(11) Uani 1 1 d .
C34 C 0.9012(4) 0.6108(5) 0.4549(3) 0.0285(11) Uani 1 1 d .
C35 C 0.9849(5) 0.6806(5) 0.4353(4) 0.0336(12) Uani 1 1 d .
H35 H 0.988751 0.761848 0.465875 0.040 Uiso 1 1 calc R
C36 C 1.0625(5) 0.6260(6) 0.3690(4) 0.0404(14) Uani 1 1 d .
H36 H 1.120014 0.670649 0.353408 0.049 Uiso 1 1 calc R
C37 C 1.0563(5) 0.5070(6) 0.3256(4) 0.0402(15) Uani 1 1 d .
H37 H 1.111625 0.471599 0.282625 0.048 Uiso 1 1 calc R
C38 C 0.9716(5) 0.4387(5) 0.3433(4) 0.0344(13) Uani 1 1 d .
H38 H 0.966582 0.357669 0.311810 0.041 Uiso 1 1 calc R
C39 C 0.8938(4) 0.4933(5) 0.4091(4) 0.0294(11) Uani 1 1 d .
C40 C 0.7964(5) 0.4416(5) 0.4428(4) 0.0307(12) Uani 1 1 d .
C41 C 0.3274(5) 0.1202(5) 0.5555(4) 0.0313(12) Uani 1 1 d .
H41 H 0.343360 0.151892 0.506657 0.038 Uiso 1 1 calc R
C42 C 0.2932(5) 0.0044(5) 0.5307(4) 0.0383(14) Uani 1 1 d .
H42 H 0.286367 -0.043187 0.464459 0.046 Uiso 1 1 calc R
C43 C 0.2693(5) -0.0420(5) 0.6012(5) 0.0394(14) Uani 1 1 d .
H43 H 0.246979 -0.121308 0.583458 0.047 Uiso 1 1 calc R
C44 C 0.2779(5) 0.0269(5) 0.6977(4) 0.0362(13) Uani 1 1 d .
H44 H 0.260711 -0.005028 0.746203 0.043 Uiso 1 1 calc R
C45 C 0.3114(5) 0.1417(5) 0.7239(4) 0.0308(11) Uani 1 1 d .
H45 H 0.316405 0.188599 0.790294 0.037 Uiso 1 1 calc R
C46 C 0.0689(4) 0.7041(4) 0.9199(3) 0.0254(10) Uani 1 1 d .
C47 C 0.0256(4) 0.6476(4) 0.9788(4) 0.0278(11) Uani 1 1 d .
H47 H 0.071446 0.599746 1.001433 0.033 Uiso 1 1 calc R
C48 C -0.0852(5) 0.6610(5) 1.0049(4) 0.0337(12) Uani 1 1 d .
H48 H -0.114484 0.621136 1.044457 0.040 Uiso 1 1 calc R
C49 C -0.1525(5) 0.7315(5) 0.9739(4) 0.0337(12) Uani 1 1 d .
H49 H -0.227903 0.739613 0.991610 0.040 Uiso 1 1 calc R
C50 C -0.1099(4) 0.7907(5) 0.9168(4) 0.0324(12) Uani 1 1 d .
H50 H -0.155687 0.839632 0.895398 0.039 Uiso 1 1 calc R
C51 C 0.0012(4) 0.7773(4) 0.8911(4) 0.0282(11) Uani 1 1 d .
H51 H 0.031047 0.818947 0.853115 0.034 Uiso 1 1 calc R
Cl1 Cl 0.99112(15) 1.06096(14) 0.83098(11) 0.0505(4) Uani 1 1 d .
Cl2 Cl 0.96536(17) 1.0515(2) 0.63126(14) 0.0654(6) Uani 1 1 d .
Cl3 Cl 1.04384(14) 0.85652(14) 0.67771(12) 0.0485(4) Uani 1 1 d .
C52 C 0.9542(5) 0.9722(6) 0.7101(4) 0.0411(14) Uani 1 1 d .
H52 H 0.875014 0.940924 0.705634 0.049 Uiso 1 1 calc R

loop_
_atom_site_aniso_label
_atom_site_aniso_U_11
_atom_site_aniso_U_22
_atom_site_aniso_U_33
_atom_site_aniso_U_23
_atom_site_aniso_U_13
_atom_site_aniso_U_12
C1 0.018(2) 0.026(2) 0.014(2) -0.0040(18) -0.0012(18) 0.0044(18)
N1 0.020(2) 0.025(2) 0.0191(19) -0.0045(16) 0.0043(16) 0.0040(16)
O1 0.0274(19) 0.0306(18) 0.0231(17) -0.0020(14) 0.0084(15) 0.0086(15)
S1 0.0191(6) 0.0278(6) 0.0231(6) -0.0020(5) 0.0048(5) 0.0060(4)
C2 0.018(2) 0.028(2) 0.020(2) -0.0024(19) 0.0043(19) 0.0054(19)
N2 0.024(2) 0.026(2) 0.021(2) -0.0007(17) 0.0088(17) 0.0116(17)
O2 0.024(2) 0.032(2) 0.059(3) -0.0020(19) 0.0177(19) 0.0037(16)
C3 0.020(2) 0.033(3) 0.022(2) 0.003(2) 0.004(2) 0.007(2)
O3 0.029(2) 0.032(2) 0.035(2) -0.0046(17) 0.0085(17) 0.0030(16)
C4 0.019(2) 0.035(3) 0.016(2) -0.003(2) 0.0013(19) 0.004(2)
C4AA 0.022(2) 0.027(2) 0.022(2) -0.003(2) -0.002(2) 0.0073(19)
O4 0.060(3) 0.031(2) 0.029(2) -0.0017(16) 0.021(2) 0.0099(19)
C5 0.018(2) 0.026(2) 0.020(2) -0.0029(19) 0.0065(19) 0.0056(18)
C6 0.022(2) 0.029(2) 0.018(2) -0.001(2) -0.0011(19) 0.0058(19)
C7 0.019(2) 0.031(2) 0.017(2) -0.0045(19) 0.0005(19) 0.0049(19)
C8 0.021(2) 0.029(2) 0.017(2) -0.0008(19) 0.0005(19) 0.0059(19)
C9 0.020(2) 0.030(2) 0.018(2) -0.0004(19) 0.0033(19) 0.0090(19)
C10 0.020(2) 0.033(3) 0.016(2) -0.005(2) -0.0024(19) 0.007(2)
C11 0.025(3) 0.030(2) 0.024(2) 0.003(2) 0.005(2) 0.014(2)
C12 0.022(2) 0.028(2) 0.020(2) -0.0006(19) 0.004(2) 0.0080(19)
C13 0.021(2) 0.028(2) 0.015(2) -0.0016(19) -0.0029(19) 0.0066(19)
C14 0.023(3) 0.030(2) 0.021(2) 0.003(2) 0.005(2) 0.009(2)
C15 0.023(3) 0.030(3) 0.021(2) 0.003(2) 0.001(2) 0.006(2)
C16 0.019(2) 0.031(2) 0.020(2) 0.000(2) 0.0021(19) 0.0026(19)
C17 0.019(2) 0.032(3) 0.016(2) 0.0004(19) -0.0021(19) 0.0041(19)
C18 0.021(2) 0.028(2) 0.022(2) 0.000(2) 0.002(2) 0.0053(19)
C19 0.016(2) 0.032(2) 0.016(2) 0.0016(19) -0.0008(18) 0.0039(18)
C20 0.020(2) 0.032(3) 0.025(2) -0.004(2) 0.006(2) 0.005(2)
C21 0.023(2) 0.029(2) 0.022(2) -0.004(2) 0.005(2) 0.006(2)
C22 0.019(2) 0.026(2) 0.015(2) -0.0018(18) 0.0008(19) 0.0061(18)
C23 0.019(2) 0.026(2) 0.019(2) -0.0018(19) -0.0005(19) 0.0050(18)
C24 0.020(2) 0.028(2) 0.021(2) -0.0001(19) 0.0024(19) 0.0028(19)
C25 0.024(3) 0.026(2) 0.024(2) -0.001(2) 0.005(2) 0.003(2)
C26 0.042(3) 0.032(3) 0.035(3) 0.002(2) 0.016(3) 0.009(2)
C27 0.050(4) 0.030(3) 0.045(3) 0.009(3) 0.020(3) 0.008(3)
C28 0.032(3) 0.039(3) 0.035(3) 0.007(2) 0.008(2) 0.000(2)
C29 0.028(3) 0.036(3) 0.033(3) 0.003(2) 0.006(2) 0.006(2)
C30 0.023(3) 0.029(2) 0.023(2) 0.000(2) 0.003(2) 0.006(2)
C31 0.025(3) 0.030(3) 0.027(3) -0.002(2) 0.005(2) 0.004(2)
C32 0.021(2) 0.028(2) 0.018(2) -0.0017(19) 0.0023(19) 0.0080(19)
C33 0.018(2) 0.035(3) 0.024(2) 0.003(2) 0.000(2) 0.006(2)
C34 0.019(2) 0.045(3) 0.016(2) 0.003(2) -0.001(2) 0.009(2)
C35 0.026(3) 0.047(3) 0.019(2) -0.001(2) -0.001(2) -0.002(2)
C36 0.023(3) 0.068(4) 0.027(3) 0.010(3) 0.007(2) 0.004(3)
C37 0.021(3) 0.074(4) 0.025(3) 0.015(3) 0.007(2) 0.018(3)
C38 0.030(3) 0.052(3) 0.018(2) 0.005(2) 0.004(2) 0.020(3)
C39 0.025(3) 0.042(3) 0.018(2) 0.003(2) 0.005(2) 0.012(2)
C40 0.034(3) 0.034(3) 0.021(2) 0.004(2) 0.009(2) 0.015(2)
C41 0.028(3) 0.030(3) 0.029(3) -0.001(2) 0.004(2) 0.009(2)
C42 0.034(3) 0.034(3) 0.034(3) -0.008(2) 0.006(2) 0.011(2)
C43 0.031(3) 0.029(3) 0.049(4) 0.000(3) 0.006(3) 0.011(2)
C44 0.030(3) 0.038(3) 0.039(3) 0.011(3) 0.000(2) 0.011(2)
C45 0.028(3) 0.030(3) 0.029(3) 0.004(2) -0.003(2) 0.009(2)
C46 0.021(2) 0.027(2) 0.021(2) -0.0032(19) 0.0017(19) 0.0049(19)
C47 0.023(3) 0.031(3) 0.024(2) 0.002(2) 0.006(2) 0.006(2)
C48 0.030(3) 0.036(3) 0.030(3) 0.004(2) 0.013(2) 0.002(2)
C49 0.020(3) 0.037(3) 0.035(3) 0.000(2) 0.008(2) 0.004(2)
C50 0.020(3) 0.035(3) 0.034(3) 0.000(2) 0.001(2) 0.009(2)
C51 0.019(2) 0.032(3) 0.027(3) 0.001(2) 0.004(2) 0.006(2)
Cl1 0.0537(10) 0.0471(8) 0.0355(8) -0.0067(6) 0.0049(7) 0.0090(7)
Cl2 0.0550(11) 0.0979(15) 0.0594(11) 0.0434(11) 0.0160(9) 0.0302(10)
Cl3 0.0495(9) 0.0454(8) 0.0409(8) 0.0016(7) 0.0082(7) 0.0013(7)
C52 0.027(3) 0.055(4) 0.028(3) -0.003(3) 0.002(2) -0.001(3)

loop_
_atom_type_symbol
_atom_type_description
_atom_type_scat_dispersion_real
_atom_type_scat_dispersion_imag
_atom_type_scat_source
C C 0.0181 0.0091 'International Tables Vol C Tables 4.2.6.8 and 6.1.1.4'
H H 0.0000 0.0000 'International Tables Vol C Tables 4.2.6.8 and 6.1.1.4'
Cl Cl 0.3639 0.7018 'International Tables Vol C Tables 4.2.6.8 and 6.1.1.4'
N N 0.0311 0.0180 'International Tables Vol C Tables 4.2.6.8 and 6.1.1.4'
O O 0.0492 0.0322 'International Tables Vol C Tables 4.2.6.8 and 6.1.1.4'
S S 0.3331 0.5567 'International Tables Vol C Tables 4.2.6.8 and 6.1.1.4'

loop_
_geom_angle_atom_site_label_1
_geom_angle_atom_site_label_2
_geom_angle_atom_site_label_3
_geom_angle
C22 C1 C2 113.9(4)
C23 C1 C2 118.2(4)
C23 C1 C22 127.9(4)
C19 N1 H1 124.6
C19 N1 C22 110.9(4)
C22 N1 H1 124.6
C14 S1 C17 93.2(2)
C3 C2 C1 120.6(5)
C7 C2 C1 119.7(4)
C7 C2 C3 119.6(4)
C9 N2 H2 124.6
C12 N2 H2 124.6
C12 N2 C9 110.9(4)
C2 C3 H3 120.0
C4 C3 C2 120.0(5)
C4 C3 H3 120.0
C3 C4 H4 119.7
C3 C4 C5 120.5(5)
C5 C4 H4 119.7
C41 C4AA C13 120.0(5)
C45 C4AA C13 120.6(4)
C45 C4AA C41 119.3(5)
C4 C5 C6 119.3(4)
C4 C5 C8 121.3(4)
C6 C5 C8 119.3(5)
C5 C6 H6 119.9
C7 C6 C5 120.2(5)
C7 C6 H6 119.9
C2 C7 H7 119.9
C6 C7 C2 120.2(5)
C6 C7 H7 119.9
C9 C8 C5 113.5(4)
C32 C8 C5 119.7(5)
C32 C8 C9 126.8(4)
N2 C9 C8 118.9(4)
N2 C9 C10 105.8(4)
C10 C9 C8 135.2(5)
C9 C10 H10 125.7
C11 C10 C9 108.6(4)
C11 C10 H10 125.7
C10 C11 H11 126.0
C10 C11 C12 108.1(5)
C12 C11 H11 126.0
N2 C12 C11 106.5(4)
N2 C12 C13 125.2(4)
C11 C12 C13 128.2(5)
C12 C13 C4AA 116.3(4)
C14 C13 C4AA 118.9(5)
C14 C13 C12 124.8(5)
C13 C14 S1 126.0(4)
C13 C14 C15 125.5(5)
C15 C14 S1 108.5(3)
C14 C15 H15 122.5
C16 C15 C14 114.9(5)
C16 C15 H15 122.5
C15 C16 H16 122.5
C15 C16 C17 115.0(5)
C17 C16 H16 122.5
C16 C17 S1 108.2(3)
C18 C17 S1 125.0(4)
C18 C17 C16 126.8(5)
C17 C18 C19 125.4(5)
C17 C18 C46 118.8(5)
C19 C18 C46 115.7(4)
N1 C19 C18 125.7(4)
N1 C19 C20 106.8(4)
C20 C19 C18 127.5(4)
C19 C20 H20 125.9
C21 C20 C19 108.2(4)
C21 C20 H20 125.9
C20 C21 H21 125.6
C20 C21 C22 108.7(4)
C22 C21 H21 125.6
N1 C22 C1 119.3(4)
N1 C22 C21 105.4(4)
C21 C22 C1 135.4(5)
C1 C23 C24 130.0(4)
C1 C23 C31 123.6(4)
C24 C23 C31 106.3(4)
O1 C24 C23 129.9(5)
O1 C24 C25 122.4(4)
C23 C24 C25 107.7(4)
C26 C25 C24 129.0(5)
C26 C25 C30 121.6(5)
C30 C25 C24 109.3(4)
C25 C26 H26 120.9
C25 C26 C27 118.3(5)
C27 C26 H26 120.9
C26 C27 H27 119.8
C26 C27 C28 120.3(5)
C28 C27 H27 119.8
C27 C28 H28 119.5
C29 C28 C27 121.0(5)
C29 C28 H28 119.5
C28 C29 H29 120.8
C30 C29 C28 118.5(5)
C30 C29 H29 120.8
C25 C30 C31 108.9(5)
C29 C30 C25 120.3(5)
C29 C30 C31 130.9(5)
O2 C31 C23 128.4(5)
O2 C31 C30 124.0(5)
C30 C31 C23 107.6(4)
C8 C32 C33 123.3(4)
C8 C32 C40 129.5(5)
C40 C32 C33 106.9(4)
O3 C33 C32 129.2(5)
O3 C33 C34 124.3(5)
C34 C33 C32 106.5(4)
C35 C34 C33 128.4(5)
C39 C34 C33 110.0(5)
C39 C34 C35 121.6(5)
C34 C35 H35 121.4
C36 C35 C34 117.2(5)
C36 C35 H35 121.4
C35 C36 H36 119.7
C37 C36 C35 120.7(6)
C37 C36 H36 119.7
C36 C37 H37 119.1
C38 C37 C36 121.7(5)
C38 C37 H37 119.1
C37 C38 H38 121.2
C37 C38 C39 117.6(6)
C39 C38 H38 121.2
C34 C39 C38 121.2(5)
C34 C39 C40 109.8(4)
C38 C39 C40 129.0(5)
O4 C40 C32 129.0(5)
O4 C40 C39 124.3(4)
C32 C40 C39 106.6(5)
C4AA C41 H41 120.5
C42 C41 C4AA 119.0(5)
C42 C41 H41 120.5
C41 C42 H42 119.6
C43 C42 C41 120.8(5)
C43 C42 H42 119.6
C42 C43 H43 120.0
C42 C43 C44 120.0(6)
C44 C43 H43 120.0
C43 C44 H44 119.9
C45 C44 C43 120.2(6)
C45 C44 H44 119.9
C4AA C45 H45 119.7
C44 C45 C4AA 120.6(5)
C44 C45 H45 119.7
C47 C46 C18 122.5(5)
C47 C46 C51 118.6(5)
C51 C46 C18 118.9(5)
C46 C47 H47 119.9
C46 C47 C48 120.2(5)
C48 C47 H47 119.9
C47 C48 H48 119.7
C49 C48 C47 120.6(5)
C49 C48 H48 119.7
C48 C49 H49 120.0
C48 C49 C50 120.0(5)
C50 C49 H49 120.0
C49 C50 H50 120.4
C49 C50 C51 119.2(5)
C51 C50 H50 120.4
C46 C51 C50 121.3(5)
C46 C51 H51 119.3
C50 C51 H51 119.3
Cl1 C52 H52 109.0
Cl2 C52 Cl1 110.5(4)
Cl2 C52 Cl3 110.4(3)
Cl2 C52 H52 109.0
Cl3 C52 Cl1 108.8(4)
Cl3 C52 H52 109.0

loop_
_geom_bond_atom_site_label_1
_geom_bond_atom_site_label_2
_geom_bond_distance
C1 C2 1.499(6)
C1 C22 1.426(7)
C1 C23 1.392(7)
N1 H1 0.8800
N1 C19 1.358(6)
N1 C22 1.392(6)
O1 C24 1.233(6)
S1 C14 1.765(5)
S1 C17 1.773(5)
C2 C3 1.394(7)
C2 C7 1.389(7)
N2 H2 0.8800
N2 C9 1.394(6)
N2 C12 1.364(7)
O2 C31 1.229(6)
C3 H3 0.9500
C3 C4 1.385(7)
O3 C33 1.220(6)
C4 H4 0.9500
C4 C5 1.391(7)
C4AA C13 1.491(7)
C4AA C41 1.408(7)
C4AA C45 1.390(8)
O4 C40 1.216(7)
C5 C6 1.396(7)
C5 C8 1.496(6)
C6 H6 0.9500
C6 C7 1.387(6)
C7 H7 0.9500
C8 C9 1.436(7)
C8 C32 1.379(7)
C9 C10 1.400(7)
C10 H10 0.9500
C10 C11 1.386(8)
C11 H11 0.9500
C11 C12 1.411(6)
C12 C13 1.437(7)
C13 C14 1.383(6)
C14 C15 1.436(7)
C15 H15 0.9500
C15 C16 1.359(7)
C16 H16 0.9500
C16 C17 1.434(7)
C17 C18 1.385(7)
C18 C19 1.447(7)
C18 C46 1.495(7)
C19 C20 1.400(7)
C20 H20 0.9500
C20 C21 1.376(7)
C21 H21 0.9500
C21 C22 1.405(6)
C23 C24 1.471(6)
C23 C31 1.486(7)
C24 C25 1.484(7)
C25 C26 1.382(7)
C25 C30 1.396(6)
C26 H26 0.9500
C26 C27 1.388(9)
C27 H27 0.9500
C27 C28 1.401(8)
C28 H28 0.9500
C28 C29 1.389(8)
C29 H29 0.9500
C29 C30 1.384(8)
C30 C31 1.484(7)
C32 C33 1.493(7)
C32 C40 1.486(6)
C33 C34 1.488(7)
C34 C35 1.400(8)
C34 C39 1.377(8)
C35 H35 0.9500
C35 C36 1.398(7)
C36 H36 0.9500
C36 C37 1.390(9)
C37 H37 0.9500
C37 C38 1.384(9)
C38 H38 0.9500
C38 C39 1.394(6)
C39 C40 1.490(8)
C41 H41 0.9500
C41 C42 1.393(8)
C42 H42 0.9500
C42 C43 1.378(9)
C43 H43 0.9500
C43 C44 1.383(8)
C44 H44 0.9500
C44 C45 1.378(8)
C45 H45 0.9500
C46 C47 1.389(7)
C46 C51 1.391(7)
C47 H47 0.9500
C47 C48 1.396(7)
C48 H48 0.9500
C48 C49 1.380(8)
C49 H49 0.9500
C49 C50 1.387(8)
C50 H50 0.9500
C50 C51 1.399(7)
C51 H51 0.9500
Cl1 C52 1.769(6)
Cl2 C52 1.759(7)
Cl3 C52 1.768(7)
C52 H52 1.0000

loop_
_geom_torsion_atom_site_label_1
_geom_torsion_atom_site_label_2
_geom_torsion_atom_site_label_3
_geom_torsion_atom_site_label_4
_geom_torsion
C1 C2 C3 C4 -176.7(5)
C1 C2 C7 C6 177.6(5)
C1 C23 C24 O1 5.3(9)
C1 C23 C24 C25 -174.5(5)
C1 C23 C31 O2 -6.6(9)
C1 C23 C31 C30 175.6(5)
N1 C19 C20 C21 0.7(6)
O1 C24 C25 C26 -3.7(9)
O1 C24 C25 C30 176.6(5)
S1 C14 C15 C16 3.7(6)
S1 C17 C18 C19 4.2(8)
S1 C17 C18 C46 -179.5(4)
C2 C1 C22 N1 -7.4(7)
C2 C1 C22 C21 170.9(6)
C2 C1 C23 C24 172.3(5)
C2 C1 C23 C31 -5.9(8)
C2 C3 C4 C5 -0.8(8)
N2 C9 C10 C11 0.6(6)
N2 C12 C13 C4AA 160.8(5)
N2 C12 C13 C14 -19.3(8)
C3 C2 C7 C6 1.7(8)
C3 C4 C5 C6 1.6(8)
C3 C4 C5 C8 177.4(5)
O3 C33 C34 C35 -0.9(9)
O3 C33 C34 C39 176.8(5)
C4 C5 C6 C7 -0.7(8)
C4 C5 C8 C9 -116.0(5)
C4 C5 C8 C32 64.4(7)
C4AA C13 C14 S1 171.4(4)
C4AA C13 C14 C15 -11.5(8)
C4AA C41 C42 C43 0.4(8)
C5 C6 C7 C2 -0.9(8)
C5 C8 C9 N2 16.7(7)
C5 C8 C9 C10 -159.1(6)
C5 C8 C32 C33 12.2(8)
C5 C8 C32 C40 -174.1(5)
C6 C5 C8 C9 59.9(6)
C6 C5 C8 C32 -119.7(6)
C7 C2 C3 C4 -0.8(8)
C8 C5 C6 C7 -176.6(5)
C8 C9 C10 C11 176.8(6)
C8 C32 C33 O3 -4.2(9)
C8 C32 C33 C34 173.0(5)
C8 C32 C40 O4 11.6(10)
C8 C32 C40 C39 -170.9(5)
C9 N2 C12 C11 2.1(6)
C9 N2 C12 C13 -174.4(5)
C9 C8 C32 C33 -167.4(5)
C9 C8 C32 C40 6.4(9)
C9 C10 C11 C12 0.7(6)
C10 C11 C12 N2 -1.7(6)
C10 C11 C12 C13 174.7(5)
C11 C12 C13 C4AA -14.9(8)
C11 C12 C13 C14 165.0(5)
C12 N2 C9 C8 -178.7(4)
C12 N2 C9 C10 -1.7(6)
C12 C13 C14 S1 -8.6(8)
C12 C13 C14 C15 168.5(5)
C13 C4AA C41 C42 178.4(5)
C13 C4AA C45 C44 -178.2(5)
C13 C14 C15 C16 -173.9(5)
C14 S1 C17 C16 3.5(4)
C14 S1 C17 C18 -174.3(5)
C14 C15 C16 C17 -1.1(7)
C15 C16 C17 S1 -2.1(6)
C15 C16 C17 C18 175.7(5)
C16 C17 C18 C19 -173.2(5)
C16 C17 C18 C46 3.1(8)
C17 S1 C14 C13 173.5(5)
C17 S1 C14 C15 -4.0(4)
C17 C18 C19 N1 17.9(8)
C17 C18 C19 C20 -161.1(5)
C17 C18 C46 C47 53.1(7)
C17 C18 C46 C51 -126.4(5)
C18 C19 C20 C21 179.8(5)
C18 C46 C47 C48 -177.0(5)
C18 C46 C51 C50 176.8(5)
C19 N1 C22 C1 179.2(4)
C19 N1 C22 C21 0.5(6)
C19 C18 C46 C47 -130.3(5)
C19 C18 C46 C51 50.2(6)
C19 C20 C21 C22 -0.4(6)
C20 C21 C22 C1 -178.5(6)
C20 C21 C22 N1 0.0(6)
C22 C1 C2 C3 105.0(6)
C22 C1 C2 C7 -70.9(6)
C22 C1 C23 C24 -7.2(9)
C22 C1 C23 C31 174.6(5)
C22 N1 C19 C18 -179.9(5)
C22 N1 C19 C20 -0.7(6)
C23 C1 C2 C3 -74.6(6)
C23 C1 C2 C7 109.5(6)
C23 C1 C22 N1 172.1(5)
C23 C1 C22 C21 -9.6(10)
C23 C24 C25 C26 176.2(6)
C23 C24 C25 C30 -3.5(6)
C24 C23 C31 O2 174.9(6)
C24 C23 C31 C30 -2.9(6)
C24 C25 C26 C27 178.8(6)
C24 C25 C30 C29 -178.6(5)
C24 C25 C30 C31 1.7(6)
C25 C26 C27 C28 0.1(10)
C25 C30 C31 O2 -177.1(6)
C25 C30 C31 C23 0.8(6)
C26 C25 C30 C29 1.7(9)
C26 C25 C30 C31 -178.1(5)
C26 C27 C28 C29 1.0(10)
C27 C28 C29 C30 -0.9(9)
C28 C29 C30 C25 -0.5(9)
C28 C29 C30 C31 179.3(6)
C29 C30 C31 O2 3.1(10)
C29 C30 C31 C23 -178.9(6)
C30 C25 C26 C27 -1.5(9)
C31 C23 C24 O1 -176.3(5)
C31 C23 C24 C25 3.9(6)
C32 C8 C9 N2 -163.7(5)
C32 C8 C9 C10 20.5(10)
C32 C33 C34 C35 -178.3(5)
C32 C33 C34 C39 -0.6(6)
C33 C32 C40 O4 -173.8(6)
C33 C32 C40 C39 3.6(6)
C33 C34 C35 C36 176.0(5)
C33 C34 C39 C38 -176.1(5)
C33 C34 C39 C40 2.9(6)
C34 C35 C36 C37 -0.6(9)
C34 C39 C40 O4 173.5(5)
C34 C39 C40 C32 -4.1(6)
C35 C34 C39 C38 1.9(8)
C35 C34 C39 C40 -179.2(5)
C35 C36 C37 C38 2.4(9)
C36 C37 C38 C39 -2.0(8)
C37 C38 C39 C34 -0.1(8)
C37 C38 C39 C40 -178.9(5)
C38 C39 C40 O4 -7.6(10)
C38 C39 C40 C32 174.8(5)
C39 C34 C35 C36 -1.5(8)
C40 C32 C33 O3 -179.2(6)
C40 C32 C33 C34 -2.0(6)
C41 C4AA C13 C12 -53.7(7)
C41 C4AA C13 C14 126.4(5)
C41 C4AA C45 C44 1.6(8)
C41 C42 C43 C44 0.7(9)
C42 C43 C44 C45 -0.6(9)
C43 C44 C45 C4AA -0.6(8)
C45 C4AA C13 C12 126.2(5)
C45 C4AA C13 C14 -53.7(7)
C45 C4AA C41 C42 -1.5(8)
C46 C18 C19 N1 -158.5(5)
C46 C18 C19 C20 22.6(8)
C46 C47 C48 C49 -0.9(8)
C47 C46 C51 C50 -2.7(8)
C47 C48 C49 C50 -0.5(8)
C48 C49 C50 C51 0.3(8)
C49 C50 C51 C46 1.4(8)
C51 C46 C47 C48 2.5(7)
